data_7157042
loop_
_publ_author_name
'Sreenivasa Rao, Ramana'
'Shajan, Femil Joseph'
'Reddy, D. Srinivasa'

_publ_section_title
;
 A route to access imidazol[1,5-a]indole-1,3-diones and
 pyrrolo[1,2-c]imidazole-1,3-diones.
;
_journal_issue 36
_journal_name_full 'Organic &amp; biomolecular chemistry'
_journal_page_first 8384
_journal_page_last 8390
_journal_paper_doi 10.1039/c9ob01462d
_journal_volume 17
_journal_year 2019
_chemical_formula_moiety 'C12 H6 Cl2 N2 O2'
_chemical_formula_sum 'C12 H6 Cl2 N2 O2'
_chemical_formula_weight 281.09
_chemical_melting_point 471.5(5)
_chemical_name_systematic RSR-4e
_space_group_crystal_system monoclinic
_space_group_IT_number 14
_space_group_name_Hall '-P 2ybc'
_space_group_name_H-M_alt 'P 1 21/c 1'
_symmetry_space_group_name_Hall '-P 2ybc'
_symmetry_space_group_name_H-M 'P 1 21/c 1'
_atom_sites_solution_hydrogens geom
_audit_creation_method SHELXL-2014/7
_audit_update_record
;
2019-06-11 deposited with the CCDC.    2019-08-20 downloaded from the CCDC.
;
_cell_angle_alpha 90
_cell_angle_beta 101.3700(10)
_cell_angle_gamma 90
_cell_formula_units_Z 4
_cell_length_a 10.4975(2)
_cell_length_b 14.8593(4)
_cell_length_c 7.2597(2)
_cell_measurement_reflns_used 7567
_cell_measurement_temperature 100(2)
_cell_measurement_theta_max 32.28
_cell_measurement_theta_min 2.41
_cell_volume 1110.18(5)
_computing_cell_refinement 'SAINT (Bruker, 2016)'
_computing_data_collection 'APEX3 (Bruker, 2016)'
_computing_data_reduction 'SAINT (Bruker, 2016)'
_computing_molecular_graphics 'Bruker SHELXTL'
_computing_publication_material 'Bruker SHELXTL'
_computing_structure_refinement 'SHELXL-2014/7 (Sheldrick, 2014)'
_computing_structure_solution 'SHELXS-97 (Sheldrick 2008)'
_diffrn_ambient_temperature 100(2)
_diffrn_detector 'Photon II CPAD Area Detector'
_diffrn_detector_area_resol_mean 7.39
_diffrn_measured_fraction_theta_full 0.998
_diffrn_measured_fraction_theta_max 0.991
_diffrn_measurement_device '\k-geometry diffractometer'
_diffrn_measurement_device_type 'Bruker D8 VENTURE Kappa Duo PHOTON II CPAD'
_diffrn_measurement_method '\f and \w scans'
_diffrn_radiation_monochromator 'multilayer mirrors'
_diffrn_radiation_type MoK\a
_diffrn_radiation_wavelength 0.71073
_diffrn_reflns_av_R_equivalents 0.0499
_diffrn_reflns_av_unetI/netI 0.0384
_diffrn_reflns_Laue_measured_fraction_full 0.998
_diffrn_reflns_Laue_measured_fraction_max 0.991
_diffrn_reflns_limit_h_max 15
_diffrn_reflns_limit_h_min -13
_diffrn_reflns_limit_k_max 22
_diffrn_reflns_limit_k_min -20
_diffrn_reflns_limit_l_max 11
_diffrn_reflns_limit_l_min -11
_diffrn_reflns_number 24444
_diffrn_reflns_point_group_measured_fraction_full 0.998
_diffrn_reflns_point_group_measured_fraction_max 0.991
_diffrn_reflns_theta_full 25.242
_diffrn_reflns_theta_max 32.584
_diffrn_reflns_theta_min 2.407
_diffrn_source 'micro-focus sealed tube'
_diffrn_source_type 'Incoatech I\mS HB'
_exptl_absorpt_coefficient_mu 0.577
_exptl_absorpt_correction_T_max 0.961
_exptl_absorpt_correction_T_min 0.913
_exptl_absorpt_correction_type multi-scan
_exptl_absorpt_process_details 'SADABS (Bruker, 2016)'
_exptl_crystal_colour colourless
_exptl_crystal_density_diffrn 1.682
_exptl_crystal_description plate
_exptl_crystal_F_000 568
_exptl_crystal_size_max 0.160
_exptl_crystal_size_mid 0.110
_exptl_crystal_size_min 0.070
_refine_diff_density_max 0.462
_refine_diff_density_min -0.334
_refine_diff_density_rms 0.074
_refine_ls_extinction_method none
_refine_ls_goodness_of_fit_ref 1.071
_refine_ls_hydrogen_treatment constr
_refine_ls_matrix_type full
_refine_ls_number_parameters 181
_refine_ls_number_reflns 4005
_refine_ls_number_restraints 44
_refine_ls_restrained_S_all 1.072
_refine_ls_R_factor_all 0.0544
_refine_ls_R_factor_gt 0.0398
_refine_ls_shift/su_max 0.001
_refine_ls_shift/su_mean 0.000
_refine_ls_structure_factor_coef Fsqd
_refine_ls_weighting_details 'w=1/[\s^2^(Fo^2^)+(0.0218P)^2^+0.8753P] where P=(Fo^2^+2Fc^2^)/3'
_refine_ls_weighting_scheme calc
_refine_ls_wR_factor_gt 0.0753
_refine_ls_wR_factor_ref 0.0801
_reflns_Friedel_coverage 0.000
_reflns_number_gt 3315
_reflns_number_total 4005
_reflns_threshold_expression 'I > 2\s(I)'
_cod_data_source_file c9ob01462d2.cif
_cod_data_source_block RSR
_cod_depositor_comments
;
The following automatic conversions were performed:

'_chemical_melting_point' value '471-472' was changed to '471.5(5)' -
the average value was taken and precision was estimated.

Automatic conversion script
Id: cif_fix_values 4973 2017-02-22 13:04:09Z antanas 

 Adding full bibliography for 7157042.cif.
;
_cod_database_code 7157042
_shelx_shelxl_version_number 2014/7
_shelx_space_group_comment
;
The symmetry employed for this shelxl refinement is uniquely defined
by the following loop, which should always be used as a source of
symmetry information in preference to the above space-group names.
They are only intended as comments.
;
_shelx_estimated_absorpt_t_min 0.913
_shelx_estimated_absorpt_t_max 0.961

loop_
_space_group_symop_operation_xyz
'x, y, z'
'-x, y+1/2, -z+1/2'
'-x, -y, -z'
'x, -y-1/2, z-1/2'

loop_
_atom_site_label
_atom_site_type_symbol
_atom_site_fract_x
_atom_site_fract_y
_atom_site_fract_z
_atom_site_U_iso_or_equiv
_atom_site_adp_type
_atom_site_occupancy
_atom_site_site_symmetry_order
_atom_site_calc_flag
_atom_site_refinement_flags_posn
_atom_site_refinement_flags_adp
_atom_site_refinement_flags_occupancy
_atom_site_disorder_assembly
_atom_site_disorder_group
Cl1 Cl 0.69439(3) 0.44375(3) 0.90420(5) 0.01679(8) Uani 1 1 d . . . . .
Cl2 Cl 0.35230(3) 0.68569(2) 0.54872(5) 0.01759(8) Uani 1 1 d . . . . .
O1 O 0.05482(10) 0.44833(8) 0.73554(17) 0.0201(2) Uani 1 1 d . . . . .
O2 O 0.32966(10) 0.23434(7) 0.56926(16) 0.0187(2) Uani 1 1 d . . . . .
N1 N 0.21949(11) 0.36015(8) 0.65117(16) 0.0117(2) Uani 1 1 d . U . . .
C1 C 0.09817(13) 0.37677(10) 0.7022(2) 0.0138(3) Uani 1 1 d . U . . .
C2 C 0.23794(13) 0.26742(10) 0.62054(19) 0.0135(3) Uani 1 1 d . U . . .
C3 C 0.1279(7) 0.2217(5) 0.6576(11) 0.0142(13) Uani 0.6 1 d D U P A 1
N2 N 0.0474(4) 0.2893(4) 0.7013(8) 0.0099(9) Uani 0.6 1 d D U P A 1
N2' N 0.1178(8) 0.2292(6) 0.6660(13) 0.0104(16) Uani 0.4 1 d D U P A 2
C3' C 0.0322(8) 0.2915(8) 0.7131(14) 0.0121(17) Uani 0.4 1 d D U P A 2
C4 C 0.06704(14) 0.14226(10) 0.6720(2) 0.0157(3) Uani 1 1 d . . . . .
H4 H 0.1000 0.0846 0.6498 0.019 Uiso 1 1 calc R U . A 1
C5 C -0.05271(14) 0.15883(11) 0.7250(2) 0.0173(3) Uani 1 1 d . . . . .
H5 H -0.1135 0.1141 0.7440 0.021 Uiso 1 1 calc R U . . .
C6 C -0.06782(13) 0.25097(10) 0.7451(2) 0.0152(3) Uani 1 1 d . . . . .
H6 H -0.1388 0.2816 0.7801 0.018 Uiso 1 1 calc R U . A 1
C7 C 0.31957(12) 0.42609(9) 0.66689(18) 0.0110(2) Uani 1 1 d . . . . .
C8 C 0.44374(13) 0.40373(10) 0.76391(19) 0.0122(2) Uani 1 1 d . . . . .
H8 H 0.4630 0.3449 0.8129 0.015 Uiso 1 1 calc R U . . .
C9 C 0.53819(12) 0.47021(10) 0.78650(19) 0.0127(3) Uani 1 1 d . . . . .
C10 C 0.51221(13) 0.55739(10) 0.72274(19) 0.0134(2) Uani 1 1 d . . . . .
H10 H 0.5775 0.6025 0.7438 0.016 Uiso 1 1 calc R U . . .
C11 C 0.38724(13) 0.57634(9) 0.62703(19) 0.0122(2) Uani 1 1 d . . . . .
C12 C 0.29011(12) 0.51184(9) 0.59312(19) 0.0114(2) Uani 1 1 d . . . . .
H12 H 0.2063 0.5256 0.5220 0.014 Uiso 1 1 calc R U . . .

loop_
_atom_site_aniso_label
_atom_site_aniso_U_11
_atom_site_aniso_U_22
_atom_site_aniso_U_33
_atom_site_aniso_U_23
_atom_site_aniso_U_13
_atom_site_aniso_U_12
Cl1 0.01098(13) 0.02087(18) 0.01695(15) 0.00019(13) -0.00105(11) 0.00057(12)
Cl2 0.01811(15) 0.01015(15) 0.02441(18) 0.00281(13) 0.00397(12) 0.00030(12)
O1 0.0167(5) 0.0180(6) 0.0278(6) -0.0012(5) 0.0097(4) 0.0013(4)
O2 0.0206(5) 0.0148(5) 0.0203(5) -0.0022(4) 0.0035(4) 0.0039(4)
N1 0.0110(4) 0.0106(5) 0.0137(5) 0.0002(4) 0.0029(4) -0.0008(4)
C1 0.0134(5) 0.0145(6) 0.0131(5) 0.0003(4) 0.0017(4) -0.0022(4)
C2 0.0151(5) 0.0124(6) 0.0122(5) 0.0008(4) 0.0005(4) -0.0013(4)
C3 0.0136(15) 0.0143(15) 0.0144(15) -0.0017(8) 0.0022(8) 0.0014(8)
N2 0.0091(12) 0.0106(11) 0.0106(11) 0.0004(7) 0.0033(8) -0.0024(8)
N2' 0.0101(18) 0.0103(18) 0.0108(18) -0.0002(9) 0.0019(9) -0.0017(9)
C3' 0.0122(18) 0.0120(18) 0.0124(18) -0.0010(9) 0.0027(10) 0.0016(9)
C4 0.0190(6) 0.0123(7) 0.0146(6) -0.0007(5) 0.0002(5) -0.0021(5)
C5 0.0175(6) 0.0174(7) 0.0159(6) 0.0019(5) 0.0008(5) -0.0069(5)
C6 0.0136(6) 0.0182(7) 0.0135(6) 0.0007(5) 0.0015(5) -0.0025(5)
C7 0.0110(5) 0.0118(6) 0.0106(5) -0.0010(5) 0.0030(4) -0.0012(4)
C8 0.0130(5) 0.0117(6) 0.0119(6) 0.0005(5) 0.0026(4) 0.0009(5)
C9 0.0094(5) 0.0165(7) 0.0118(6) -0.0010(5) 0.0013(4) 0.0005(5)
C10 0.0127(6) 0.0138(6) 0.0144(6) -0.0019(5) 0.0042(5) -0.0021(5)
C11 0.0151(6) 0.0089(6) 0.0136(6) 0.0003(5) 0.0055(5) 0.0005(5)
C12 0.0111(5) 0.0117(6) 0.0119(6) -0.0002(5) 0.0034(4) 0.0005(4)

loop_
_atom_type_symbol
_atom_type_description
_atom_type_scat_dispersion_real
_atom_type_scat_dispersion_imag
_atom_type_scat_source
C C 0.0033 0.0016 'International Tables Vol C Tables 4.2.6.8 and 6.1.1.4'
H H 0.0000 0.0000 'International Tables Vol C Tables 4.2.6.8 and 6.1.1.4'
N N 0.0061 0.0033 'International Tables Vol C Tables 4.2.6.8 and 6.1.1.4'
O O 0.0106 0.0060 'International Tables Vol C Tables 4.2.6.8 and 6.1.1.4'
Cl Cl 0.1484 0.1585 'International Tables Vol C Tables 4.2.6.8 and 6.1.1.4'

loop_
_geom_angle_atom_site_label_1
_geom_angle_atom_site_label_2
_geom_angle_atom_site_label_3
_geom_angle
C2 N1 C1 111.65(11)
C2 N1 C7 124.10(11)
C1 N1 C7 123.09(12)
O1 C1 N2 131.5(2)
O1 C1 N1 127.14(13)
N2 C1 N1 101.4(2)
O1 C1 C3' 123.9(4)
N1 C1 C3' 109.0(4)
O2 C2 C3 126.7(3)
O2 C2 N1 126.08(13)
C3 C2 N1 107.2(3)
O2 C2 N2' 133.0(3)
N1 C2 N2' 100.9(3)
C4 C3 N2 107.1(6)
C4 C3 C2 148.1(6)
N2 C3 C2 104.7(5)
C3 N2 C1 115.0(5)
C3 N2 C6 110.1(5)
C1 N2 C6 134.8(4)
C3' N2' C4 110.0(8)
C3' N2' C2 115.0(7)
C4 N2' C2 135.0(6)
C6 C3' N2' 109.2(9)
C6 C3' C1 147.4(8)
N2' C3' C1 103.4(7)
C3 C4 C5 109.2(3)
N2' C4 C5 102.3(4)
C3 C4 H4 125.4
C5 C4 H4 125.4
C6 C5 C4 109.14(13)
C6 C5 H5 125.4
C4 C5 H5 125.4
C3' C6 C5 109.4(5)
C5 C6 N2 104.5(3)
C5 C6 H6 127.8
N2 C6 H6 127.8
C12 C7 C8 121.80(12)
C12 C7 N1 119.60(11)
C8 C7 N1 118.54(12)
C9 C8 C7 117.75(13)
C9 C8 H8 121.1
C7 C8 H8 121.1
C10 C9 C8 122.55(12)
C10 C9 Cl1 118.72(11)
C8 C9 Cl1 118.71(11)
C9 C10 C11 117.51(13)
C9 C10 H10 121.2
C11 C10 H10 121.2
C12 C11 C10 122.61(13)
C12 C11 Cl2 119.24(10)
C10 C11 Cl2 118.15(11)
C11 C12 C7 117.68(12)
C11 C12 H12 121.2
C7 C12 H12 121.2

loop_
_geom_bond_atom_site_label_1
_geom_bond_atom_site_label_2
_geom_bond_distance
Cl1 C9 1.7381(13)
Cl2 C11 1.7366(14)
O1 C1 1.1999(18)
O2 C2 1.2035(18)
N1 C2 1.4151(18)
N1 C1 1.4162(18)
N1 C7 1.4247(17)
C1 N2 1.405(6)
C1 C3' 1.453(11)
C2 C3 1.411(8)
C2 N2' 1.479(9)
C3 C4 1.357(8)
C3 N2 1.388(8)
N2 C6 1.428(5)
N2' C3' 1.379(11)
N2' C4 1.401(9)
C3' C6 1.271(10)
C4 C5 1.407(2)
C4 H4 0.9500
C5 C6 1.389(2)
C5 H5 0.9500
C6 H6 0.9500
C7 C12 1.3930(19)
C7 C8 1.3941(18)
C8 C9 1.3862(19)
C8 H8 0.9500
C9 C10 1.385(2)
C10 C11 1.3870(19)
C10 H10 0.9500
C11 C12 1.3856(19)
C12 H12 0.9500

loop_
_geom_hbond_atom_site_label_D
_geom_hbond_atom_site_label_H
_geom_hbond_atom_site_label_A
_geom_hbond_distance_DH
_geom_hbond_distance_HA
_geom_hbond_distance_DA
_geom_hbond_angle_DHA
_geom_hbond_site_symmetry_A
C10 H10 O2 0.95 2.47 3.3108(18) 147.3 2_656
C6 H6 Cl2 0.95 2.97 3.4413(14) 111.7 3_566
C5 H5 O1 0.95 2.54 3.141(2) 121.7 2_546
C5 H5 Cl1 0.95 2.99 3.5153(15) 116.4 4_465

loop_
_geom_torsion_atom_site_label_1
_geom_torsion_atom_site_label_2
_geom_torsion_atom_site_label_3
_geom_torsion_atom_site_label_4
_geom_torsion
C2 N1 C1 O1 -179.42(14)
C7 N1 C1 O1 12.4(2)
C2 N1 C1 N2 0.5(3)
C7 N1 C1 N2 -167.7(2)
C2 N1 C1 C3' 1.9(4)
C7 N1 C1 C3' -166.2(4)
C1 N1 C2 O2 177.11(14)
C7 N1 C2 O2 -14.9(2)
C1 N1 C2 C3 -1.7(4)
C7 N1 C2 C3 166.3(3)
C1 N1 C2 N2' -2.3(4)
C7 N1 C2 N2' 165.7(4)
O2 C2 C3 C4 4.8(14)
N1 C2 C3 C4 -176.4(10)
O2 C2 C3 N2 -176.6(3)
N1 C2 C3 N2 2.2(6)
C4 C3 N2 C1 177.1(4)
C2 C3 N2 C1 -2.1(7)
C4 C3 N2 C6 0.2(7)
C2 C3 N2 C6 -179.1(4)
O1 C1 N2 C3 -179.1(4)
N1 C1 N2 C3 1.0(5)
O1 C1 N2 C6 -3.1(7)
N1 C1 N2 C6 177.0(5)
O2 C2 N2' C3' -177.3(5)
N1 C2 N2' C3' 2.0(8)
O2 C2 N2' C4 2.1(13)
N1 C2 N2' C4 -178.6(8)
C4 N2' C3' C6 -0.9(10)
C2 N2' C3' C6 178.7(6)
C4 N2' C3' C1 179.5(6)
C2 N2' C3' C1 -0.9(10)
O1 C1 C3' C6 1.4(17)
N1 C1 C3' C6 -179.8(13)
O1 C1 C3' N2' -179.3(5)
N1 C1 C3' N2' -0.6(8)
N2 C3 C4 C5 0.0(6)
C2 C3 C4 C5 178.6(10)
C3' N2' C4 C5 0.1(8)
C2 N2' C4 C5 -179.4(8)
C3 C4 C5 C6 -0.1(4)
N2' C4 C5 C6 0.7(4)
N2' C3' C6 C5 1.3(9)
C1 C3' C6 C5 -179.4(13)
C4 C5 C6 C3' -1.3(5)
C4 C5 C6 N2 0.2(3)
C3 N2 C6 C5 -0.2(5)
C1 N2 C6 C5 -176.4(5)
C2 N1 C7 C12 143.68(13)
C1 N1 C7 C12 -49.65(18)
C2 N1 C7 C8 -39.17(18)
C1 N1 C7 C8 127.50(14)
C12 C7 C8 C9 0.5(2)
N1 C7 C8 C9 -176.62(12)
C7 C8 C9 C10 2.4(2)
C7 C8 C9 Cl1 -179.16(10)
C8 C9 C10 C11 -2.4(2)
Cl1 C9 C10 C11 179.14(10)
C9 C10 C11 C12 -0.4(2)
C9 C10 C11 Cl2 179.17(10)
C10 C11 C12 C7 3.1(2)
Cl2 C11 C12 C7 -176.53(10)
C8 C7 C12 C11 -3.1(2)
N1 C7 C12 C11 173.99(12)
